data_4115997
loop_
_publ_author_name
'Christina Hauser'
'Thorsten Glaser'
'Eckhard Bill'
'Thomas Weyherm\"uller'
'Karl Wieghardt'

_publ_section_title
;
 The Electronic Structures of an Isostructural Series of Octahedral
 Nitrosyliron Complexes {Fe-NO}6,7,8 Elucidated by M\"ossbauer
 Spectroscopy
;
_journal_name_full 'Journal of the American Chemical Society'
_journal_page_first 4352
_journal_page_last 4365
_journal_paper_doi 10.1021/ja994161i
_journal_volume 122
_journal_year 2000
_chemical_formula_structural '[C6 H15 Fe N6 O5]+, (Cl O4)-'
_chemical_formula_sum 'C6 H15 Cl Fe N6 O9'
_chemical_formula_weight 406.54
_chemical_name_systematic
; 
 ? 
;
_space_group_IT_number 7
_symmetry_cell_setting monoclinic
_symmetry_space_group_name_Hall 'P -2yac'
_symmetry_space_group_name_H-M 'P 1 n 1'
_atom_sites_solution_hydrogens geom
_atom_sites_solution_primary direct
_atom_sites_solution_secondary difmap
_audit_creation_method SHELXL
_cell_angle_alpha 90.00
_cell_angle_beta 109.43(2)
_cell_angle_gamma 90.00
_cell_formula_units_Z 4
_cell_length_a 13.450(2)
_cell_length_b 8.1261(8)
_cell_length_c 13.478(2)
_cell_measurement_reflns_used 7852
_cell_measurement_temperature 100(2)
_cell_volume 1389.2(4)
_computing_structure_refinement 'SHELXL-93 (Sheldrick, 1993)'
_computing_structure_solution 'SHELXS-86 (Sheldrick, 1990)'
_diffrn_ambient_temperature 100(2)
_diffrn_measurement_device 'Nonius KappaCCD'
_diffrn_measurement_method '\w, 1 deg./frame, 258 frames a 30 sec.'
_diffrn_radiation_monochromator graphite
_diffrn_radiation_source 'fine-focus sealed tube'
_diffrn_radiation_type MoK\a
_diffrn_radiation_wavelength 0.71073
_diffrn_reflns_av_R_equivalents 0.0537
_diffrn_reflns_av_sigmaI/netI 0.0743
_diffrn_reflns_limit_h_max 19
_diffrn_reflns_limit_h_min -14
_diffrn_reflns_limit_k_max 11
_diffrn_reflns_limit_k_min -7
_diffrn_reflns_limit_l_max 19
_diffrn_reflns_limit_l_min -18
_diffrn_reflns_number 8915
_diffrn_reflns_theta_max 30.54
_diffrn_reflns_theta_min 2.51
_exptl_absorpt_coefficient_mu 1.341
_exptl_absorpt_correction_type 'Not measured'
_exptl_crystal_colour 'dark brown'
_exptl_crystal_density_diffrn 1.944
_exptl_crystal_description 'opaque column'
_exptl_crystal_F_000 832
_exptl_crystal_size_max 0.50
_exptl_crystal_size_mid 0.16
_exptl_crystal_size_min 0.08
_refine_diff_density_max 0.804
_refine_diff_density_min -0.525
_refine_diff_density_rms 0.088
_refine_ls_abs_structure_details 'Flack H D (1983), Acta Cryst. A39, 876-881'
_refine_ls_abs_structure_Flack 0.04(2)
_refine_ls_extinction_method none
_refine_ls_goodness_of_fit_all 0.991
_refine_ls_goodness_of_fit_obs 1.132
_refine_ls_matrix_type full
_refine_ls_number_parameters 439
_refine_ls_number_reflns 5807
_refine_ls_number_restraints 47
_refine_ls_restrained_S_all 1.045
_refine_ls_restrained_S_obs 1.153
_refine_ls_R_factor_all 0.0746
_refine_ls_R_factor_obs 0.0462
_refine_ls_shift/esd_max -0.001
_refine_ls_shift/esd_mean 0.000
_refine_ls_structure_factor_coef Fsqd
_refine_ls_weighting_details 'w=1/[\s^2^(Fo^2^)+(0.0525P)^2^+0.0000P] where P=(Fo^2^+2Fc^2^)/3'
_refine_ls_weighting_scheme calc
_refine_ls_wR_factor_all 0.1207
_refine_ls_wR_factor_obs 0.1080
_reflns_number_observed 3975
_reflns_number_total 5814
_reflns_observed_criterion >2sigma(I)
_cod_data_source_file ja994161i_2.cif
_cod_data_source_block '[LFe(NO)(ONO)(NO2)]ClO4'
_cod_depositor_comments
;
The following automatic conversions were performed:

'_refine_ls_weighting_scheme' value 'calc
w=1/[\s^2^(Fo^2^)+(0.0525P)^2^+0.0000P] where P=(Fo^2^+2Fc^2^)/3' was
changed to 'calc'. New tag '_refine_ls_weighting_details' was
created. The value of the new tag was set to
'w=1/[\s^2^(Fo^2^)+(0.0525P)^2^+0.0000P] where P=(Fo^2^+2Fc^2^)/3'.

Automatic conversion script
Id: cif_fix_values 3143 2015-03-26 13:38:13Z robertas 
;
_cod_original_cell_volume 1389.2(3)
_cod_database_code 4115997

loop_
_symmetry_equiv_pos_as_xyz
'x, y, z'
'x+1/2, -y, z+1/2'

loop_
_atom_site_aniso_label
_atom_site_aniso_U_11
_atom_site_aniso_U_22
_atom_site_aniso_U_33
_atom_site_aniso_U_23
_atom_site_aniso_U_13
_atom_site_aniso_U_12
Fe1 0.0136(3) 0.0214(3) 0.0154(3) -0.0021(5) 0.0031(2) 0.0004(5)
N1 0.020(2) 0.027(2) 0.027(3) -0.002(2) 0.008(2) 0.003(2)
O1 0.034(2) 0.032(2) 0.042(3) 0.002(2) 0.013(2) 0.001(2)
N2 0.021(2) 0.051(3) 0.029(3) -0.014(2) 0.001(2) 0.000(2)
O2 0.018(2) 0.041(2) 0.025(2) -0.007(2) 0.0065(15) -0.0017(14)
O3 0.025(2) 0.037(2) 0.049(3) -0.015(2) 0.008(2) -0.009(2)
N3 0.023(2) 0.045(3) 0.026(3) -0.011(2) 0.007(2) -0.008(2)
O4 0.039(2) 0.050(2) 0.028(2) -0.006(2) 0.009(2) -0.002(2)
O5 0.030(2) 0.045(2) 0.056(3) -0.030(2) 0.018(2) 0.000(2)
N4 0.023(2) 0.026(2) 0.017(2) 0.004(2) 0.002(2) 0.003(2)
N5 0.012(2) 0.022(2) 0.022(2) 0.000(2) 0.004(2) 0.0036(14)
N6 0.017(2) 0.026(2) 0.015(2) -0.004(2) 0.004(2) 0.0005(15)
C1 0.026(3) 0.035(3) 0.030(3) 0.005(2) 0.010(2) -0.004(2)
C2 0.023(3) 0.035(3) 0.031(3) -0.005(2) 0.011(2) -0.003(2)
C3 0.022(3) 0.028(2) 0.028(3) 0.000(2) -0.005(2) 0.005(2)
C4 0.024(3) 0.044(3) 0.026(3) 0.000(2) 0.006(2) 0.008(2)
C5 0.044(3) 0.019(2) 0.030(3) 0.001(2) 0.018(3) 0.000(2)
C6 0.052(4) 0.024(2) 0.023(3) 0.004(2) 0.009(3) 0.008(2)
Fe2 0.0148(3) 0.0205(3) 0.0150(3) 0.0012(5) 0.0037(2) 0.0001(5)
N11 0.015(2) 0.028(2) 0.025(2) 0.004(2) 0.007(2) 0.002(2)
O11 0.035(2) 0.027(2) 0.046(3) -0.012(2) 0.016(2) -0.004(2)
N12 0.017(2) 0.044(3) 0.030(3) 0.016(2) 0.001(2) 0.003(2)
O12 0.022(2) 0.039(2) 0.025(2) 0.003(2) 0.006(2) -0.0019(15)
O13 0.025(2) 0.039(2) 0.046(3) 0.016(2) 0.008(2) 0.005(2)
N13 0.024(2) 0.047(3) 0.020(2) 0.009(2) 0.007(2) 0.016(2)
O14 0.039(2) 0.048(2) 0.037(3) 0.007(2) 0.008(2) -0.001(2)
O15 0.039(2) 0.035(2) 0.059(3) 0.026(2) 0.028(2) 0.005(2)
N14 0.036(3) 0.027(2) 0.011(2) 0.000(2) 0.002(2) 0.000(2)
N15 0.013(2) 0.025(2) 0.030(2) 0.000(2) 0.008(2) 0.0015(15)
N16 0.018(2) 0.032(2) 0.016(2) 0.000(2) 0.005(2) -0.004(2)
C11 0.029(5) 0.030(4) 0.028(5) 0.003(4) 0.007(4) 0.022(3)
C12 0.013(3) 0.024(3) 0.039(5) 0.008(4) 0.016(3) 0.004(3)
C13 0.010(3) 0.017(3) 0.030(4) 0.002(3) -0.001(3) 0.003(3)
C14 0.018(3) 0.032(4) 0.016(4) 0.004(3) 0.004(3) -0.002(3)
C15 0.024(5) 0.021(3) 0.022(4) 0.007(3) 0.004(4) 0.007(3)
C16 0.031(4) 0.011(2) 0.029(5) -0.003(3) 0.005(3) 0.006(3)
Cl1 0.0233(7) 0.0249(6) 0.0308(9) -0.0028(5) 0.0142(7) -0.0013(4)
O16 0.040(2) 0.033(2) 0.030(2) -0.010(2) 0.012(2) -0.018(2)
O17 0.069(3) 0.059(3) 0.042(3) 0.006(2) 0.040(3) 0.002(2)
O18 0.033(2) 0.023(2) 0.032(2) -0.009(2) 0.016(2) -0.0008(13)
O19 0.024(2) 0.041(2) 0.069(3) -0.012(2) 0.011(2) 0.005(2)
Cl2 0.0204(7) 0.0245(6) 0.0234(7) 0.0028(5) 0.0103(6) 0.0034(4)
O26 0.032(2) 0.024(2) 0.034(2) -0.004(2) 0.015(2) 0.0004(14)
O27 0.055(3) 0.045(2) 0.034(2) 0.015(2) 0.029(2) 0.018(2)
O28 0.031(2) 0.037(2) 0.028(2) -0.008(2) 0.004(2) -0.0164(15)
O29 0.023(2) 0.038(2) 0.046(3) 0.005(2) 0.008(2) 0.010(2)

loop_
_atom_site_label
_atom_site_type_symbol
_atom_site_fract_x
_atom_site_fract_y
_atom_site_fract_z
_atom_site_U_iso_or_equiv
_atom_site_thermal_displace_type
_atom_site_occupancy
_atom_site_calc_flag
_atom_site_refinement_flags
_atom_site_disorder_group
Fe1 Fe -0.30120(5) 0.98234(6) 0.32120(5) 0.01726(15) Uani 1 d . .
N1 N -0.3249(3) 0.8129(5) 0.3761(3) 0.0243(9) Uani 1 d . .
O1 O -0.3288(3) 0.6869(4) 0.4156(3) 0.0359(9) Uani 1 d . .
N2 N -0.5284(3) 0.9814(6) 0.2563(4) 0.0353(11) Uani 1 d . .
O2 O -0.4421(3) 1.0634(4) 0.2605(3) 0.0285(8) Uani 1 d . .
O3 O -0.5156(3) 0.8436(4) 0.2934(3) 0.0382(10) Uani 1 d . .
N3 N -0.3125(3) 0.8630(5) 0.1908(4) 0.0315(10) Uani 1 d . .
O4 O -0.3594(3) 0.9225(5) 0.1051(3) 0.0399(9) Uani 1 d . .
O5 O -0.2642(3) 0.7248(5) 0.2011(3) 0.0424(11) Uani 1 d . .
N4 N -0.2611(3) 1.1800(4) 0.2555(3) 0.0230(8) Uani 1 d . .
H4 H -0.3131(3) 1.1977(4) 0.1908(3) 0.028 Uiso 1 calc R .
N5 N -0.1457(3) 0.9463(4) 0.3793(3) 0.0190(8) Uani 1 d . .
H5 H -0.1305(3) 0.8385(4) 0.3661(3) 0.023 Uiso 1 calc R .
N6 N -0.2780(3) 1.1330(4) 0.4441(3) 0.0193(8) Uani 1 d . .
H6 H -0.3247(3) 1.1050(4) 0.4791(3) 0.023 Uiso 1 calc R .
C1 C -0.1603(4) 1.1431(6) 0.2365(4) 0.0300(12) Uani 1 d . .
H1A H -0.1295(4) 1.2460(6) 0.2203(4) 0.036 Uiso 1 calc R .
H1B H -0.1739(4) 1.0679(6) 0.1756(4) 0.036 Uiso 1 calc R .
C2 C -0.0847(4) 1.0640(6) 0.3332(4) 0.0292(11) Uani 1 d . .
H2A H -0.0499(4) 1.1494(6) 0.3856(4) 0.035 Uiso 1 calc R .
H2B H -0.0296(4) 1.0032(6) 0.3146(4) 0.035 Uiso 1 calc R .
C3 C -0.1153(4) 0.9721(6) 0.4957(4) 0.0292(11) Uani 1 d . .
H3A H -0.1361(4) 0.8746(6) 0.5282(4) 0.035 Uiso 1 calc R .
H3B H -0.0378(4) 0.9843(6) 0.5262(4) 0.035 Uiso 1 calc R .
C4 C -0.1669(4) 1.1207(6) 0.5199(4) 0.0317(11) Uani 1 d . .
H4A H -0.1266(4) 1.2200(6) 0.5141(4) 0.038 Uiso 1 calc R .
H4B H -0.1680(4) 1.1140(6) 0.5929(4) 0.038 Uiso 1 calc R .
C5 C -0.3023(5) 1.3040(5) 0.4013(4) 0.0298(12) Uani 1 d . .
H5A H -0.3795(5) 1.3188(5) 0.3701(4) 0.036 Uiso 1 calc R .
H5B H -0.2752(5) 1.3851(5) 0.4589(4) 0.036 Uiso 1 calc R .
C6 C -0.2521(5) 1.3314(5) 0.3202(4) 0.0338(12) Uani 1 d . .
H6A H -0.1768(5) 1.3597(5) 0.3545(4) 0.041 Uiso 1 calc R .
H6B H -0.2870(5) 1.4245(5) 0.2745(4) 0.041 Uiso 1 calc R .
Fe2 Fe 0.19738(5) 0.53824(6) 0.32379(5) 0.01703(15) Uani 1 d . .
N11 N 0.1768(3) 0.7118(5) 0.3820(3) 0.0224(8) Uani 1 d . .
O11 O 0.1739(3) 0.8345(4) 0.4219(3) 0.0351(9) Uani 1 d . .
N12 N -0.0301(3) 0.5405(5) 0.2677(4) 0.0322(10) Uani 1 d . .
O12 O 0.0536(3) 0.4604(4) 0.2664(3) 0.0290(8) Uani 1 d . .
O13 O -0.0148(3) 0.6759(4) 0.3078(3) 0.0377(9) Uani 1 d . .
N13 N 0.1851(3) 0.6568(5) 0.1937(3) 0.0307(10) Uani 1 d . .
O14 O 0.1458(3) 0.5928(5) 0.1087(3) 0.0423(9) Uani 1 d . .
O15 O 0.2262(3) 0.8025(5) 0.2028(3) 0.0416(11) Uani 1 d . .
N14 N 0.2301(3) 0.3380(4) 0.2567(3) 0.0258(9) Uani 1 d D 1
H14 H 0.1884(3) 0.3384(4) 0.1861(3) 0.031 Uiso 1 calc R 1
N15 N 0.3532(3) 0.5670(5) 0.3753(3) 0.0222(8) Uani 1 d D 1
H15 H 0.3673(3) 0.6793(5) 0.3792(3) 0.027 Uiso 1 calc R 1
N16 N 0.2243(3) 0.3923(4) 0.4486(3) 0.0220(8) Uani 1 d D 1
H16 H 0.1676(3) 0.4007(4) 0.4733(3) 0.026 Uiso 1 calc R 1
C11 C 0.3413(5) 0.3291(9) 0.2631(8) 0.030(2) Uani 0.65 d PD 1
H11C H 0.3458(5) 0.2953(9) 0.1942(8) 0.036 Uiso 0.65 calc PR 1
H11D H 0.3785(5) 0.2457(9) 0.3160(8) 0.036 Uiso 0.65 calc PR 1
C12 C 0.3936(5) 0.4954(8) 0.2938(6) 0.023(2) Uani 0.65 d PD 1
H12C H 0.4711(5) 0.4826(8) 0.3226(6) 0.028 Uiso 0.65 calc PR 1
H12D H 0.3761(5) 0.5685(8) 0.2316(6) 0.028 Uiso 0.65 calc PR 1
C13 C 0.4037(5) 0.4973(9) 0.4797(5) 0.021(2) Uani 0.65 d PD 1
H13C H 0.4568(5) 0.5751(9) 0.5237(5) 0.025 Uiso 0.65 calc PR 1
H13D H 0.4399(5) 0.3934(9) 0.4741(5) 0.025 Uiso 0.65 calc PR 1
C14 C 0.3202(5) 0.4646(8) 0.5293(5) 0.0224(15) Uani 0.65 d PD 1
H14C H 0.3478(5) 0.3871(8) 0.5889(5) 0.027 Uiso 0.65 calc PR 1
H14D H 0.3012(5) 0.5686(8) 0.5569(5) 0.027 Uiso 0.65 calc PR 1
C15 C 0.2387(7) 0.2191(7) 0.4271(6) 0.023(2) Uani 0.65 d PD 1
H15C H 0.2003(7) 0.1477(7) 0.4616(6) 0.028 Uiso 0.65 calc PR 1
H15D H 0.3144(7) 0.1897(7) 0.4544(6) 0.028 Uiso 0.65 calc PR 1
C16 C 0.1962(7) 0.1964(6) 0.3100(6) 0.025(2) Uani 0.65 d PD 1
H16C H 0.1182(7) 0.1908(6) 0.2863(6) 0.029 Uiso 0.65 calc PR 1
H16D H 0.2228(7) 0.0918(6) 0.2907(6) 0.029 Uiso 0.65 calc PR 1
N14X N 0.2301(3) 0.3380(4) 0.2567(3) 0.050 Uiso 0.00 d PD 2
H14X H 0.1771(3) 0.3219(4) 0.1924(3) 0.060 Uiso 0.00 calc PR 2
N15X N 0.3532(3) 0.5670(5) 0.3753(3) 0.050 Uiso 0.00 d PD 2
H15X H 0.3710(3) 0.6737(5) 0.3627(3) 0.060 Uiso 0.00 calc PR 2
N16X N 0.2243(3) 0.3923(4) 0.4486(3) 0.050 Uiso 0.00 d PD 2
H16X H 0.1808(3) 0.4206(4) 0.4871(3) 0.060 Uiso 0.00 calc PR 2
C11X C 0.3378(8) 0.3762(22) 0.2362(11) 0.031(5) Uiso 0.35 d PD 2
H11A H 0.3641(8) 0.2749(22) 0.2125(11) 0.037 Uiso 0.35 calc PR 2
H11B H 0.3256(8) 0.4602(22) 0.1802(11) 0.037 Uiso 0.35 calc PR 2
C12X C 0.4194(10) 0.4388(15) 0.3372(11) 0.024(3) Uiso 0.35 d PD 2
H12A H 0.4797(10) 0.4915(15) 0.3232(11) 0.028 Uiso 0.35 calc PR 2
H12B H 0.4456(10) 0.3492(15) 0.3891(11) 0.028 Uiso 0.35 calc PR 2
C13X C 0.3817(12) 0.5360(14) 0.4975(8) 0.022(4) Uiso 0.35 d PD 2
H13A H 0.4592(12) 0.5393(14) 0.5312(8) 0.026 Uiso 0.35 calc PR 2
H13B H 0.3514(12) 0.6258(14) 0.5281(8) 0.026 Uiso 0.35 calc PR 2
C14X C 0.3408(7) 0.3717(14) 0.5226(9) 0.019(3) Uiso 0.35 d PD 2
H14A H 0.3465(7) 0.3627(14) 0.5976(9) 0.023 Uiso 0.35 calc PR 2
H14B H 0.3762(7) 0.2768(14) 0.5025(9) 0.023 Uiso 0.35 calc PR 2
C15X C 0.1952(12) 0.2139(13) 0.3979(12) 0.020(4) Uiso 0.35 d PD 2
H15A H 0.2145(12) 0.1308(13) 0.4549(12) 0.024 Uiso 0.35 calc PR 2
H15B H 0.1180(12) 0.2075(13) 0.3621(12) 0.024 Uiso 0.35 calc PR 2
C16X C 0.2506(12) 0.1723(12) 0.3193(10) 0.024(3) Uiso 0.35 d PD 2
H16A H 0.2175(12) 0.0775(12) 0.2742(10) 0.029 Uiso 0.35 calc PR 2
H16B H 0.3267(12) 0.1510(12) 0.3542(10) 0.029 Uiso 0.35 calc PR 2
Cl1 Cl 0.00901(9) 0.53096(13) 0.55723(9) 0.0251(3) Uani 1 d . .
O16 O 0.0835(3) 0.6604(4) 0.5586(3) 0.0339(9) Uani 1 d . .
O17 O 0.0266(4) 0.4735(5) 0.6616(4) 0.0514(13) Uani 1 d . .
O18 O 0.0236(3) 0.3985(4) 0.4917(3) 0.0280(8) Uani 1 d . .
O19 O -0.0965(3) 0.5926(5) 0.5125(4) 0.0458(11) Uani 1 d . .
Cl2 Cl 1.00100(8) 1.03182(13) 1.04720(9) 0.0220(3) Uani 1 d . .
O26 O 1.0165(3) 0.8997(4) 0.9814(3) 0.0292(8) Uani 1 d . .
O27 O 1.0037(4) 0.9681(5) 1.1461(3) 0.0410(11) Uani 1 d . .
O28 O 1.0833(3) 1.1502(4) 1.0609(3) 0.0335(8) Uani 1 d . .
O29 O 0.8998(3) 1.1093(4) 0.9958(3) 0.0364(9) Uani 1 d . .

loop_
_atom_type_symbol
_atom_type_description
_atom_type_scat_dispersion_real
_atom_type_scat_dispersion_imag
_atom_type_scat_source
C C 0.0033 0.0016 'International Tables Vol C Tables 4.2.6.8 and 6.1.1.4'
H H 0.0000 0.0000 'International Tables Vol C Tables 4.2.6.8 and 6.1.1.4'
N N 0.0061 0.0033 'International Tables Vol C Tables 4.2.6.8 and 6.1.1.4'
O O 0.0106 0.0060 'International Tables Vol C Tables 4.2.6.8 and 6.1.1.4'
Cl Cl 0.1484 0.1585 'International Tables Vol C Tables 4.2.6.8 and 6.1.1.4'
Fe Fe 0.3463 0.8444 'International Tables Vol C Tables 4.2.6.8 and 6.1.1.4'

loop_
_geom_angle_atom_site_label_1
_geom_angle_atom_site_label_2
_geom_angle_atom_site_label_3
_geom_angle
N1 Fe1 O2 99.6(2)
N1 Fe1 N3 91.2(2)
O2 Fe1 N3 91.0(2)
N1 Fe1 N4 175.4(2)
O2 Fe1 N4 84.75(15)
N3 Fe1 N4 87.3(2)
N1 Fe1 N5 92.0(2)
O2 Fe1 N5 167.9(2)
N3 Fe1 N5 92.1(2)
N4 Fe1 N5 83.7(2)
N1 Fe1 N6 98.0(2)
O2 Fe1 N6 90.16(15)
N3 Fe1 N6 170.4(2)
N4 Fe1 N6 83.3(2)
N5 Fe1 N6 84.9(2)
O1 N1 Fe1 171.2(4)
O3 N2 O2 116.3(4)
N2 O2 Fe1 125.1(3)
O4 N3 O5 122.4(4)
O4 N3 Fe1 120.9(4)
O5 N3 Fe1 116.6(4)
C6 N4 C1 111.4(4)
C6 N4 Fe1 112.8(3)
C1 N4 Fe1 108.0(3)
C3 N5 C2 110.1(4)
C3 N5 Fe1 106.0(3)
C2 N5 Fe1 112.6(3)
C5 N6 C4 111.2(4)
C5 N6 Fe1 107.1(3)
C4 N6 Fe1 111.6(3)
N4 C1 C2 109.1(4)
C1 C2 N5 108.8(4)
C4 C3 N5 111.1(4)
C3 C4 N6 109.6(4)
C6 C5 N6 109.2(4)
C5 C6 N4 109.9(4)
N11 Fe2 O12 99.4(2)
N11 Fe2 N13 91.5(2)
O12 Fe2 N13 91.6(2)
N11 Fe2 N14X 176.7(2)
O12 Fe2 N14X 83.88(15)
N13 Fe2 N14X 87.7(2)
N11 Fe2 N14 176.7(2)
O12 Fe2 N14 83.88(15)
N13 Fe2 N14 87.7(2)
N11 Fe2 N16X 96.8(2)
O12 Fe2 N16X 91.10(15)
N13 Fe2 N16X 170.74(15)
N14X Fe2 N16X 83.7(2)
N11 Fe2 N16 96.8(2)
O12 Fe2 N16 91.10(15)
N13 Fe2 N16 170.74(15)
N14 Fe2 N16 83.7(2)
N11 Fe2 N15 93.2(2)
O12 Fe2 N15 167.0(2)
N13 Fe2 N15 91.1(2)
N14 Fe2 N15 83.6(2)
N16 Fe2 N15 84.32(15)
N11 Fe2 N15X 93.2(2)
O12 Fe2 N15X 167.0(2)
N13 Fe2 N15X 91.1(2)
N14X Fe2 N15X 83.6(2)
N16X Fe2 N15X 84.32(15)
O11 N11 Fe2 172.4(3)
O13 N12 O12 116.1(4)
N12 O12 Fe2 125.7(3)
O14 N13 O15 121.5(4)
O14 N13 Fe2 121.1(4)
O15 N13 Fe2 117.3(4)
C11 N14 C16 113.4(6)
C11 N14 Fe2 112.9(3)
C16 N14 Fe2 105.2(3)
C13 N15 C12 113.0(5)
C13 N15 Fe2 112.9(3)
C12 N15 Fe2 107.2(3)
C15 N16 C14 112.4(5)
C15 N16 Fe2 113.9(3)
C14 N16 Fe2 104.5(3)
N14 C11 C12 110.0(5)
N15 C12 C11 107.4(5)
N15 C13 C14 108.7(5)
N16 C14 C13 109.5(5)
N16 C15 C16 107.3(5)
C15 C16 N14 109.7(5)
C16X N14X C11X 104.7(9)
C16X N14X Fe2 119.2(5)
C11X N14X Fe2 105.8(6)
C12X N15X C13X 105.6(8)
C12X N15X Fe2 117.1(5)
C13X N15X Fe2 101.9(6)
C14X N16X C15X 103.1(8)
C14X N16X Fe2 117.7(4)
C15X N16X Fe2 103.3(6)
C12X C11X N14X 109.6(9)
C11X C12X N15X 101.3(9)
C14X C13X N15X 113.0(8)
C13X C14X N16X 97.1(8)
C16X C15X N16X 113.1(9)
C15X C16X N14X 98.3(8)
O17 Cl1 O19 110.2(3)
O17 Cl1 O18 110.3(2)
O19 Cl1 O18 108.6(2)
O17 Cl1 O16 109.8(3)
O19 Cl1 O16 109.6(2)
O18 Cl1 O16 108.3(2)
O27 Cl2 O28 110.3(3)
O27 Cl2 O29 109.5(2)
O28 Cl2 O29 109.4(2)
O27 Cl2 O26 109.9(2)
O28 Cl2 O26 108.3(2)
O29 Cl2 O26 109.4(2)

loop_
_geom_bond_atom_site_label_1
_geom_bond_atom_site_label_2
_geom_bond_distance
Fe1 N1 1.644(4)
Fe1 O2 1.914(3)
Fe1 N3 1.969(4)
Fe1 N4 1.993(4)
Fe1 N5 1.996(4)
Fe1 N6 1.999(4)
N1 O1 1.163(5)
N2 O3 1.216(6)
N2 O2 1.322(5)
N3 O4 1.216(6)
N3 O5 1.282(5)
N4 C6 1.489(5)
N4 C1 1.492(6)
N5 C3 1.498(6)
N5 C2 1.520(5)
N6 C5 1.499(5)
N6 C4 1.507(6)
C1 C2 1.506(7)
C3 C4 1.482(6)
C5 C6 1.480(6)
Fe2 N11 1.681(4)
Fe2 O12 1.935(3)
Fe2 N13 1.959(4)
Fe2 N14X 1.980(4)
Fe2 N14 1.980(4)
Fe2 N16X 1.990(4)
Fe2 N16 1.990(4)
Fe2 N15 1.990(4)
Fe2 N15X 1.990(4)
N11 O11 1.139(5)
N12 O13 1.213(6)
N12 O12 1.305(5)
N13 O14 1.207(6)
N13 O15 1.295(6)
N14 C11 1.471(6)
N14 C16 1.506(6)
N15 C13 1.458(6)
N15 C12 1.496(6)
N16 C15 1.463(6)
N16 C14 1.503(6)
C11 C12 1.515(7)
C13 C14 1.510(7)
C15 C16 1.500(7)
N14X C16X 1.564(8)
N14X C11X 1.593(9)
N15X C12X 1.564(8)
N15X C13X 1.583(9)
N16X C14X 1.562(8)
N16X C15X 1.595(8)
C11X C12X 1.524(9)
C13X C14X 1.523(8)
C15X C16X 1.522(8)
Cl1 O17 1.425(4)
Cl1 O19 1.435(4)
Cl1 O18 1.447(3)
Cl1 O16 1.448(3)
Cl2 O27 1.419(4)
Cl2 O28 1.431(3)
Cl2 O29 1.450(4)
Cl2 O26 1.450(3)
